data_4507502
loop_
_publ_author_name
'Rodr\'iguez-Hermida, Sabina'
'Lago, Ana B.'
'Ca\~nadillas-Delgado, Laura'
'Carballo, Rosa'
'V\'azquez-L\'opez, Ezequiel M.'

_publ_section_title
;
 Solid-State Coordinative Behavior of a New Asymmetrical Bis-hydrazone
 Ligand Containing Two Different Binding Pockets
;
_journal_issue 3
_journal_name_full 'Crystal Growth &amp; Design'
_journal_page_first 1193
_journal_paper_doi 10.1021/cg301628q
_journal_volume 13
_journal_year 2013
_chemical_formula_sum 'C48 H44 Cu2 N8 O8 S2'
_chemical_formula_weight 1052.11
_chemical_name_systematic
;
 ?
;
_space_group_IT_number 2
_symmetry_cell_setting triclinic
_symmetry_space_group_name_Hall '-P 1'
_symmetry_space_group_name_H-M 'P -1'
_atom_sites_solution_hydrogens geom
_atom_sites_solution_primary direct
_atom_sites_solution_secondary difmap
_audit_creation_method SHELXL-97
_cell_angle_alpha 68.296(2)
_cell_angle_beta 79.036(2)
_cell_angle_gamma 89.716(2)
_cell_formula_units_Z 2
_cell_length_a 12.2619(16)
_cell_length_b 13.8402(18)
_cell_length_c 15.549(2)
_cell_measurement_reflns_used 2156
_cell_measurement_temperature 293(2)
_cell_measurement_theta_max 22.76
_cell_measurement_theta_min 2.41
_cell_volume 2400.8(5)
_computing_cell_refinement 'Bruker SAINT'
_computing_data_collection 'Bruker APEX2'
_computing_data_reduction 'Bruker SAINT'
_computing_molecular_graphics 'Bruker SHELXTL'
_computing_publication_material 'Bruker SHELXTL'
_computing_structure_refinement 'SHELXL-97 (Sheldrick, 2008)'
_computing_structure_solution 'SHELXS-97 (Sheldrick, 2008)'
_diffrn_ambient_temperature 293(2)
_diffrn_measured_fraction_theta_full 0.974
_diffrn_measured_fraction_theta_max 0.943
_diffrn_measurement_device_type 'Bruker APEX-II CCD'
_diffrn_measurement_method '\f and \w scans'
_diffrn_radiation_monochromator graphite
_diffrn_radiation_source 'fine-focus sealed tube'
_diffrn_radiation_type MoK\a
_diffrn_radiation_wavelength 0.71073
_diffrn_reflns_av_R_equivalents 0.0414
_diffrn_reflns_av_sigmaI/netI 0.1288
_diffrn_reflns_limit_h_max 16
_diffrn_reflns_limit_h_min -13
_diffrn_reflns_limit_k_max 17
_diffrn_reflns_limit_k_min -17
_diffrn_reflns_limit_l_max 20
_diffrn_reflns_limit_l_min -20
_diffrn_reflns_number 15715
_diffrn_reflns_theta_full 27.00
_diffrn_reflns_theta_max 28.05
_diffrn_reflns_theta_min 1.44
_exptl_absorpt_coefficient_mu 1.035
_exptl_absorpt_correction_T_max 0.746
_exptl_absorpt_correction_T_min 0.659
_exptl_absorpt_correction_type multi-scan
_exptl_crystal_colour green
_exptl_crystal_density_diffrn 1.455
_exptl_crystal_density_method 'not measured'
_exptl_crystal_description prism
_exptl_crystal_F_000 1084
_exptl_crystal_size_max 0.31
_exptl_crystal_size_mid 0.28
_exptl_crystal_size_min 0.10
_refine_diff_density_max 1.133
_refine_diff_density_min -0.540
_refine_diff_density_rms 0.096
_refine_ls_extinction_method none
_refine_ls_goodness_of_fit_ref 0.956
_refine_ls_hydrogen_treatment constr
_refine_ls_matrix_type full
_refine_ls_number_parameters 617
_refine_ls_number_reflns 10991
_refine_ls_number_restraints 0
_refine_ls_restrained_S_all 0.956
_refine_ls_R_factor_all 0.1787
_refine_ls_R_factor_gt 0.0648
_refine_ls_shift/su_max 0.000
_refine_ls_shift/su_mean 0.000
_refine_ls_structure_factor_coef Fsqd
_refine_ls_weighting_details 'calc w=1/[\s^2^(Fo^2^)+(0.1073P)^2^+0.0000P] where P=(Fo^2^+2Fc^2^)/3'
_refine_ls_weighting_scheme calc
_refine_ls_wR_factor_gt 0.1600
_refine_ls_wR_factor_ref 0.2257
_reflns_number_gt 4637
_reflns_number_total 10991
_reflns_threshold_expression >2sigma(I)
_cod_data_source_file cg301628q_si_002.cif
_cod_data_source_block 2c.2dmso
_cod_depositor_comments
;
The following automatic conversions were performed:

'_symmetry_cell_setting' value 'Triclinic' changed to 'triclinic'
according to /home/saulius/struct/CIF-dictionaries/cif_core.dic
dictionary named 'cif_core.dic' version 2.4.2 from 2011-04-26.

Automatic conversion script
Id: cif_fix_values 1891 2012-01-12 08:04:46Z andrius 
;
_cod_original_cell_volume 2400.7(5)
_cod_original_sg_symbol_H-M P-1
_cod_database_code 4507502

loop_
_symmetry_equiv_pos_as_xyz
'x, y, z'
'-x, -y, -z'

loop_
_atom_site_label
_atom_site_type_symbol
_atom_site_fract_x
_atom_site_fract_y
_atom_site_fract_z
_atom_site_U_iso_or_equiv
_atom_site_adp_type
_atom_site_occupancy
_atom_site_symmetry_multiplicity
_atom_site_calc_flag
_atom_site_refinement_flags
Cu1 Cu 0.43834(7) 0.38445(5) 0.28513(5) 0.0470(3) Uani 1 1 d .
Cu2 Cu 0.83371(7) 0.12645(5) 0.71364(5) 0.0465(2) Uani 1 1 d .
O3C O 0.7451(4) 0.1446(3) 0.6234(3) 0.0568(12) Uani 1 1 d .
O3A O 1.3093(4) 0.3637(3) 0.3802(3) 0.0553(12) Uani 1 1 d .
O6B O 0.7615(4) -0.0155(3) 0.7881(3) 0.0512(11) Uani 1 1 d .
O6D O 0.3975(4) 0.5253(3) 0.2080(3) 0.0487(11) Uani 1 1 d .
O6C O 0.9333(4) 0.1213(3) 0.7975(3) 0.0536(12) Uani 1 1 d .
O6A O 1.5765(4) 0.3912(3) 0.1988(3) 0.0548(12) Uani 1 1 d .
N5C N 0.8633(4) 0.2738(3) 0.6789(3) 0.0403(12) Uani 1 1 d .
N5A N 1.4548(4) 0.2371(3) 0.3188(3) 0.0390(12) Uani 1 1 d .
N5D N 0.5231(4) 0.5064(3) 0.3360(3) 0.0402(12) Uani 1 1 d .
N5B N 0.9481(4) 0.0035(3) 0.6594(3) 0.0381(11) Uani 1 1 d .
N6D N 0.4887(4) 0.6024(3) 0.2807(3) 0.0417(12) Uani 1 1 d .
H6D H 0.5074 0.6589 0.2870 0.050 Uiso 1 1 calc R
N6B N 0.8869(4) -0.0914(3) 0.7105(3) 0.0403(12) Uani 1 1 d .
H6B H 0.9073 -0.1469 0.7012 0.048 Uiso 1 1 calc R
N6C N 0.9421(5) 0.3003(3) 0.7222(4) 0.0476(13) Uani 1 1 d .
N6A N 1.5531(4) 0.2115(4) 0.2737(3) 0.0438(12) Uani 1 1 d .
C1AB C 1.1548(5) 0.2781(4) 0.4958(5) 0.0553(18) Uani 1 1 d .
H1AB H 1.1370 0.3412 0.5015 0.066 Uiso 1 1 calc R
C1CD C 0.6404(6) 0.2285(5) 0.5093(5) 0.0605(19) Uani 1 1 d .
H1CD H 0.6224 0.1647 0.5064 0.073 Uiso 1 1 calc R
C2AB C 1.2061(5) 0.0899(4) 0.4839(4) 0.0429(15) Uani 1 1 d .
H2AB H 1.2227 0.0262 0.4792 0.052 Uiso 1 1 calc R
C2CD C 0.6935(5) 0.4199(4) 0.5116(4) 0.0419(15) Uani 1 1 d .
H2CD H 0.7121 0.4850 0.5115 0.050 Uiso 1 1 calc R
C3A C 1.2529(5) 0.2762(4) 0.4318(4) 0.0456(15) Uani 1 1 d .
C3C C 0.7115(5) 0.2317(4) 0.5704(4) 0.0446(15) Uani 1 1 d .
C3D C 0.5977(6) 0.3156(5) 0.4548(5) 0.0572(18) Uani 1 1 d .
H3D H 0.5510 0.3098 0.4160 0.069 Uiso 1 1 calc R
C3B C 1.0853(6) 0.1917(5) 0.5492(5) 0.0546(18) Uani 1 1 d .
H3B H 1.0210 0.1977 0.5891 0.065 Uiso 1 1 calc R
C4D C 0.6227(5) 0.4142(4) 0.4559(4) 0.0403(14) Uani 1 1 d .
C4A C 1.2804(5) 0.1765(4) 0.4288(4) 0.0374(13) Uani 1 1 d .
C4C C 0.7404(5) 0.3322(4) 0.5698(4) 0.0382(14) Uani 1 1 d .
C4B C 1.1083(5) 0.0933(4) 0.5457(4) 0.0438(15) Uani 1 1 d .
C5A C 1.3810(5) 0.1631(4) 0.3733(4) 0.0442(15) Uani 1 1 d .
H5A H 1.3948 0.0958 0.3765 0.053 Uiso 1 1 calc R
C5C C 0.8170(5) 0.3482(4) 0.6229(4) 0.0414(15) Uani 1 1 d .
H5C H 0.8343 0.4161 0.6167 0.050 Uiso 1 1 calc R
C5D C 0.5832(5) 0.5081(4) 0.3932(4) 0.0434(15) Uani 1 1 d .
H5D H 0.6029 0.5720 0.3952 0.052 Uiso 1 1 calc R
C5B C 1.0352(5) 0.0006(4) 0.6024(4) 0.0436(15) Uani 1 1 d .
H5B H 1.0529 -0.0624 0.5966 0.052 Uiso 1 1 calc R
C6B C 0.7953(5) -0.0947(4) 0.7747(4) 0.0399(14) Uani 1 1 d .
C6D C 0.4272(5) 0.6050(4) 0.2190(4) 0.0387(14) Uani 1 1 d .
C6C C 0.9717(5) 0.2131(5) 0.7828(4) 0.0441(15) Uani 1 1 d .
C6A C 1.6098(5) 0.2986(5) 0.2142(4) 0.0428(15) Uani 1 1 d .
C7D C 0.3918(5) 0.7074(4) 0.1611(4) 0.0434(15) Uani 1 1 d .
C7C C 1.0554(6) 0.2234(5) 0.8365(4) 0.0484(16) Uani 1 1 d .
C7B C 0.7310(5) -0.1960(4) 0.8290(4) 0.0386(14) Uani 1 1 d .
C7A C 1.7225(6) 0.2909(5) 0.1600(4) 0.0523(17) Uani 1 1 d .
C8B C 0.6249(6) -0.1971(5) 0.8748(4) 0.0557(18) Uani 1 1 d .
H8B H 0.5935 -0.1338 0.8671 0.067 Uiso 1 1 calc R
C8D C 0.3075(6) 0.7081(6) 0.1153(5) 0.0625(19) Uani 1 1 d .
H8D H 0.2738 0.6448 0.1224 0.075 Uiso 1 1 calc R
C8C C 1.0654(7) 0.1423(6) 0.9180(5) 0.069(2) Uani 1 1 d .
H8C H 1.0165 0.0831 0.9411 0.082 Uiso 1 1 calc R
C8A C 1.7744(7) 0.3780(6) 0.0845(5) 0.076(2) Uani 1 1 d .
H8A H 1.7369 0.4387 0.0665 0.091 Uiso 1 1 calc R
C9C C 1.1484(8) 0.1482(7) 0.9663(6) 0.082(3) Uani 1 1 d .
H9C H 1.1556 0.0922 1.0206 0.099 Uiso 1 1 calc R
C9B C 0.5617(7) -0.2881(7) 0.9323(5) 0.079(3) Uani 1 1 d .
H9B H 0.4890 -0.2876 0.9631 0.095 Uiso 1 1 calc R
C9D C 0.2702(7) 0.7994(6) 0.0586(5) 0.080(3) Uani 1 1 d .
H9D H 0.2120 0.7975 0.0286 0.096 Uiso 1 1 calc R
C9A C 1.8774(7) 0.3772(8) 0.0365(6) 0.093(3) Uani 1 1 d .
H9A H 1.9101 0.4362 -0.0149 0.111 Uiso 1 1 calc R
C10B C 0.6116(9) -0.3801(7) 0.9420(7) 0.104(3) Uani 1 1 d .
H10B H 0.5729 -0.4428 0.9828 0.125 Uiso 1 1 calc R
C10A C 1.9347(8) 0.2879(8) 0.0639(7) 0.094(3) Uani 1 1 d .
H10A H 2.0066 0.2871 0.0318 0.112 Uiso 1 1 calc R
C10C C 1.2201(8) 0.2365(8) 0.9341(6) 0.084(3) Uani 1 1 d .
H10C H 1.2749 0.2409 0.9668 0.101 Uiso 1 1 calc R
C10D C 0.3199(9) 0.8921(6) 0.0473(6) 0.089(3) Uani 1 1 d .
H10D H 0.2960 0.9543 0.0091 0.107 Uiso 1 1 calc R
C11D C 0.4065(9) 0.8935(6) 0.0932(6) 0.097(3) Uani 1 1 d .
H11D H 0.4405 0.9569 0.0854 0.117 Uiso 1 1 calc R
C11C C 1.2091(7) 0.3190(7) 0.8518(6) 0.079(2) Uani 1 1 d .
H11C H 1.2570 0.3788 0.8289 0.094 Uiso 1 1 calc R
C11B C 0.7104(9) -0.3813(6) 0.8961(7) 0.112(4) Uani 1 1 d .
H11B H 0.7394 -0.4448 0.9006 0.134 Uiso 1 1 calc R
C11A C 1.8848(7) 0.2008(7) 0.1387(7) 0.087(3) Uani 1 1 d .
H11A H 1.9223 0.1401 0.1564 0.104 Uiso 1 1 calc R
C12B C 0.7749(7) -0.2882(5) 0.8394(5) 0.071(2) Uani 1 1 d .
H12B H 0.8476 -0.2901 0.8092 0.085 Uiso 1 1 calc R
C12D C 0.4425(7) 0.8011(5) 0.1503(5) 0.073(2) Uani 1 1 d .
H12D H 0.5002 0.8023 0.1810 0.087 Uiso 1 1 calc R
C12A C 1.7791(6) 0.2031(6) 0.1878(6) 0.065(2) Uani 1 1 d .
H12A H 1.7465 0.1448 0.2400 0.078 Uiso 1 1 calc R
C12C C 1.1273(6) 0.3120(6) 0.8041(5) 0.0619(19) Uani 1 1 d .
H12C H 1.1203 0.3676 0.7494 0.074 Uiso 1 1 calc R
S1 S 0.9679(2) 0.34540(16) 0.35001(17) 0.0812(7) Uani 1 1 d .
S2 S 0.6139(2) 0.85590(15) 0.33627(17) 0.0784(7) Uani 1 1 d .
O1 O 1.0051(5) 0.2503(3) 0.3318(4) 0.0831(17) Uani 1 1 d .
O2 O 0.5888(5) 0.7622(4) 0.3161(4) 0.0915(19) Uani 1 1 d .
C11 C 1.0703(6) 0.4467(6) 0.2771(7) 0.089(3) Uani 1 1 d .
H11G H 1.1423 0.4261 0.2899 0.134 Uiso 1 1 calc R
H11E H 1.0542 0.5086 0.2898 0.134 Uiso 1 1 calc R
H11F H 1.0701 0.4603 0.2119 0.134 Uiso 1 1 calc R
C12 C 0.8616(7) 0.3889(7) 0.2898(7) 0.097(3) Uani 1 1 d .
H12G H 0.8896 0.4077 0.2233 0.145 Uiso 1 1 calc R
H12E H 0.8330 0.4486 0.3013 0.145 Uiso 1 1 calc R
H12F H 0.8031 0.3345 0.3113 0.145 Uiso 1 1 calc R
C21 C 0.7446(7) 0.9019(7) 0.2720(7) 0.102(3) Uani 1 1 d .
H21A H 0.7956 0.8491 0.2916 0.154 Uiso 1 1 calc R
H21B H 0.7668 0.9626 0.2821 0.154 Uiso 1 1 calc R
H21C H 0.7450 0.9198 0.2061 0.154 Uiso 1 1 calc R
C22 C 0.5398(6) 0.9571(5) 0.2687(6) 0.084(3) Uani 1 1 d .
H22A H 0.5653 0.9706 0.2027 0.126 Uiso 1 1 calc R
H22B H 0.5524 1.0192 0.2803 0.126 Uiso 1 1 calc R
H22C H 0.4617 0.9361 0.2865 0.126 Uiso 1 1 calc R

loop_
_atom_site_aniso_label
_atom_site_aniso_U_11
_atom_site_aniso_U_22
_atom_site_aniso_U_33
_atom_site_aniso_U_23
_atom_site_aniso_U_13
_atom_site_aniso_U_12
Cu1 0.0472(5) 0.0275(4) 0.0571(5) -0.0105(3) -0.0002(4) -0.0014(3)
Cu2 0.0563(6) 0.0261(4) 0.0545(5) -0.0103(3) -0.0151(4) 0.0044(3)
O3C 0.072(3) 0.026(2) 0.074(3) -0.013(2) -0.030(3) 0.003(2)
O3A 0.052(3) 0.028(2) 0.077(3) -0.020(2) 0.008(2) 0.0003(19)
O6B 0.060(3) 0.026(2) 0.055(3) -0.0096(19) 0.004(2) 0.0071(19)
O6D 0.054(3) 0.031(2) 0.062(3) -0.0126(19) -0.023(2) 0.0010(19)
O6C 0.071(3) 0.031(2) 0.058(3) -0.012(2) -0.022(2) 0.011(2)
O6A 0.052(3) 0.037(2) 0.063(3) -0.012(2) 0.002(2) -0.003(2)
N5C 0.041(3) 0.033(3) 0.047(3) -0.015(2) -0.009(2) 0.005(2)
N5A 0.042(3) 0.032(2) 0.039(3) -0.011(2) -0.003(2) 0.000(2)
N5D 0.045(3) 0.029(2) 0.041(3) -0.008(2) -0.010(3) 0.003(2)
N5B 0.042(3) 0.027(2) 0.038(3) -0.006(2) -0.004(2) -0.003(2)
N6D 0.055(3) 0.023(2) 0.048(3) -0.012(2) -0.015(3) 0.005(2)
N6B 0.048(3) 0.019(2) 0.047(3) -0.009(2) 0.001(3) -0.001(2)
N6C 0.062(4) 0.028(2) 0.057(3) -0.015(2) -0.024(3) 0.009(2)
N6A 0.040(3) 0.042(3) 0.050(3) -0.021(2) -0.001(3) 0.000(2)
C1AB 0.054(4) 0.031(3) 0.074(5) -0.022(3) 0.008(4) -0.001(3)
C1CD 0.076(5) 0.036(3) 0.080(5) -0.021(3) -0.041(4) 0.002(3)
C2AB 0.052(4) 0.030(3) 0.046(3) -0.015(3) -0.006(3) 0.006(3)
C2CD 0.047(4) 0.030(3) 0.046(4) -0.012(3) -0.009(3) 0.005(3)
C3A 0.047(4) 0.030(3) 0.054(4) -0.013(3) -0.003(3) 0.000(3)
C3C 0.053(4) 0.024(3) 0.056(4) -0.014(3) -0.012(3) -0.001(3)
C3D 0.069(5) 0.041(4) 0.068(5) -0.018(3) -0.035(4) -0.001(3)
C3B 0.054(4) 0.037(3) 0.063(4) -0.020(3) 0.012(4) -0.003(3)
C4D 0.045(4) 0.032(3) 0.044(3) -0.012(3) -0.015(3) 0.004(3)
C4A 0.038(4) 0.026(3) 0.047(3) -0.013(2) -0.008(3) 0.004(2)
C4C 0.041(4) 0.030(3) 0.047(3) -0.017(3) -0.013(3) 0.005(2)
C4B 0.045(4) 0.033(3) 0.052(4) -0.015(3) -0.010(3) 0.003(3)
C5A 0.052(4) 0.028(3) 0.053(4) -0.018(3) -0.005(3) 0.008(3)
C5C 0.046(4) 0.022(3) 0.056(4) -0.012(3) -0.016(3) 0.005(2)
C5D 0.045(4) 0.034(3) 0.053(4) -0.015(3) -0.017(3) 0.008(3)
C5B 0.045(4) 0.031(3) 0.052(4) -0.015(3) -0.006(3) -0.001(3)
C6B 0.052(4) 0.030(3) 0.035(3) -0.009(2) -0.009(3) -0.002(3)
C6D 0.039(4) 0.035(3) 0.039(3) -0.012(3) -0.004(3) 0.002(3)
C6C 0.050(4) 0.043(3) 0.043(3) -0.020(3) -0.008(3) 0.015(3)
C6A 0.045(4) 0.040(3) 0.045(4) -0.020(3) -0.004(3) -0.007(3)
C7D 0.051(4) 0.035(3) 0.044(3) -0.014(3) -0.010(3) 0.010(3)
C7C 0.053(4) 0.051(4) 0.049(4) -0.024(3) -0.017(3) 0.022(3)
C7B 0.040(4) 0.035(3) 0.041(3) -0.016(3) -0.006(3) -0.005(3)
C7A 0.047(4) 0.064(4) 0.046(4) -0.024(3) -0.001(3) -0.003(3)
C8B 0.049(4) 0.058(4) 0.051(4) -0.012(3) -0.006(3) -0.009(3)
C8D 0.058(5) 0.063(5) 0.060(4) -0.015(4) -0.013(4) 0.012(4)
C8C 0.086(6) 0.061(5) 0.064(5) -0.019(4) -0.035(5) 0.024(4)
C8A 0.070(6) 0.073(5) 0.072(5) -0.024(4) 0.010(5) -0.002(4)
C9C 0.097(7) 0.094(7) 0.068(5) -0.030(5) -0.046(5) 0.046(6)
C9B 0.065(6) 0.104(7) 0.056(5) -0.022(5) 0.001(4) -0.035(5)
C9D 0.092(7) 0.078(6) 0.074(5) -0.023(5) -0.040(5) 0.045(5)
C9A 0.057(6) 0.115(8) 0.085(6) -0.030(6) 0.023(5) -0.014(5)
C10B 0.106(8) 0.063(6) 0.110(8) -0.018(5) 0.029(7) -0.051(6)
C10A 0.059(6) 0.124(8) 0.098(7) -0.062(7) 0.027(5) -0.021(6)
C10C 0.075(6) 0.121(8) 0.085(6) -0.057(6) -0.045(5) 0.040(6)
C10D 0.140(9) 0.053(5) 0.079(6) -0.022(4) -0.044(6) 0.052(5)
C11D 0.164(10) 0.039(4) 0.103(7) -0.027(4) -0.060(7) 0.032(5)
C11C 0.054(5) 0.098(6) 0.097(6) -0.045(5) -0.029(5) 0.013(4)
C11B 0.123(9) 0.032(4) 0.138(9) -0.011(5) 0.031(7) -0.016(5)
C11A 0.055(5) 0.093(7) 0.121(8) -0.060(6) 0.001(5) 0.012(5)
C12B 0.088(6) 0.031(3) 0.071(5) -0.007(3) 0.013(4) -0.010(4)
C12D 0.110(7) 0.042(4) 0.083(5) -0.026(4) -0.053(5) 0.019(4)
C12A 0.043(4) 0.065(5) 0.094(6) -0.041(4) -0.004(4) 0.003(4)
C12C 0.060(5) 0.065(5) 0.067(5) -0.024(4) -0.029(4) 0.009(4)
S1 0.0899(17) 0.0622(12) 0.1066(17) -0.0498(12) -0.0189(14) 0.0208(11)
S2 0.0970(17) 0.0544(11) 0.1034(16) -0.0459(11) -0.0331(14) 0.0092(11)
O1 0.095(4) 0.043(3) 0.111(4) -0.041(3) 0.004(3) 0.010(3)
O2 0.133(5) 0.049(3) 0.122(5) -0.049(3) -0.060(4) 0.016(3)
C11 0.069(6) 0.060(5) 0.146(8) -0.043(5) -0.032(6) 0.009(4)
C12 0.090(7) 0.085(6) 0.124(8) -0.048(6) -0.025(6) -0.010(5)
C21 0.083(7) 0.088(6) 0.152(9) -0.068(6) -0.013(7) 0.021(5)
C22 0.062(5) 0.044(4) 0.148(8) -0.037(5) -0.026(6) 0.012(4)

loop_
_atom_type_symbol
_atom_type_description
_atom_type_scat_dispersion_real
_atom_type_scat_dispersion_imag
_atom_type_scat_source
C C 0.0033 0.0016 'International Tables Vol C Tables 4.2.6.8 and 6.1.1.4'
H H 0.0000 0.0000 'International Tables Vol C Tables 4.2.6.8 and 6.1.1.4'
N N 0.0061 0.0033 'International Tables Vol C Tables 4.2.6.8 and 6.1.1.4'
O O 0.0106 0.0060 'International Tables Vol C Tables 4.2.6.8 and 6.1.1.4'
Cu Cu 0.3201 1.2651 'International Tables Vol C Tables 4.2.6.8 and 6.1.1.4'
S S 0.1246 0.1234 'International Tables Vol C Tables 4.2.6.8 and 6.1.1.4'

loop_
_geom_angle_atom_site_label_1
_geom_angle_atom_site_label_2
_geom_angle_atom_site_label_3
_geom_angle
_geom_angle_site_symmetry_1
_geom_angle_site_symmetry_3
O3A Cu1 N5A 93.38(18) 1_455 1_455
O3A Cu1 O6A 173.10(18) 1_455 1_455
N5A Cu1 O6A 81.06(18) 1_455 1_455
O3A Cu1 O6D 92.13(17) 1_455 .
N5A Cu1 O6D 155.88(19) 1_455 .
O6A Cu1 O6D 94.60(17) 1_455 .
O3A Cu1 N5D 91.03(17) 1_455 .
N5A Cu1 N5D 129.33(18) 1_455 .
O6A Cu1 N5D 89.38(18) 1_455 .
O6D Cu1 N5D 73.96(16) . .
O3C Cu2 N5C 93.59(19) . .
O3C Cu2 O6C 174.00(18) . .
N5C Cu2 O6C 81.23(19) . .
O3C Cu2 O6B 90.36(18) . .
N5C Cu2 O6B 157.76(18) . .
O6C Cu2 O6B 95.58(18) . .
O3C Cu2 N5B 91.89(17) . .
N5C Cu2 N5B 128.83(18) . .
O6C Cu2 N5B 89.06(17) . .
O6B Cu2 N5B 72.81(15) . .
C3C O3C Cu2 127.2(4) . .
C3A O3A Cu1 126.6(4) . 1_655
C6B O6B Cu2 123.3(4) . .
C6D O6D Cu1 121.6(4) . .
C6C O6C Cu2 110.8(4) . .
C6A O6A Cu1 110.1(4) . 1_655
C5C N5C N6C 118.0(5) . .
C5C N5C Cu2 127.2(4) . .
N6C N5C Cu2 114.8(3) . .
C5A N5A N6A 118.5(5) . .
C5A N5A Cu1 126.1(4) . 1_655
N6A N5A Cu1 115.2(3) . 1_655
C5D N5D N6D 116.8(5) . .
C5D N5D Cu1 140.5(4) . .
N6D N5D Cu1 102.6(3) . .
C5B N5B N6B 115.5(5) . .
C5B N5B Cu2 141.9(4) . .
N6B N5B Cu2 102.6(3) . .
C6D N6D N5D 119.2(5) . .
C6D N6D H6D 120.4 . .
N5D N6D H6D 120.4 . .
C6B N6B N5B 118.6(4) . .
C6B N6B H6B 120.7 . .
N5B N6B H6B 120.7 . .
C6C N6C N5C 108.4(5) . .
C6A N6A N5A 108.1(5) . .
C3B C1AB C3A 122.8(6) . .
C3B C1AB H1AB 118.6 . .
C3A C1AB H1AB 118.6 . .
C3D C1CD C3C 122.2(6) . .
C3D C1CD H1CD 118.9 . .
C3C C1CD H1CD 118.9 . .
C4A C2AB C4B 124.0(5) . .
C4A C2AB H2AB 118.0 . .
C4B C2AB H2AB 118.0 . .
C4D C2CD C4C 123.6(5) . .
C4D C2CD H2CD 118.2 . .
C4C C2CD H2CD 118.2 . .
O3A C3A C1AB 117.8(5) . .
O3A C3A C4A 125.4(6) . .
C1AB C3A C4A 116.8(5) . .
O3C C3C C1CD 118.6(5) . .
O3C C3C C4C 124.5(6) . .
C1CD C3C C4C 116.9(5) . .
C1CD C3D C4D 121.3(6) . .
C1CD C3D H3D 119.3 . .
C4D C3D H3D 119.3 . .
C1AB C3B C4B 121.7(6) . .
C1AB C3B H3B 119.2 . .
C4B C3B H3B 119.2 . .
C2CD C4D C3D 117.6(5) . .
C2CD C4D C5D 120.8(5) . .
C3D C4D C5D 121.4(6) . .
C2AB C4A C5A 119.4(5) . .
C2AB C4A C3A 118.5(5) . .
C5A C4A C3A 122.1(5) . .
C2CD C4C C5C 118.6(5) . .
C2CD C4C C3C 118.3(6) . .
C5C C4C C3C 123.0(5) . .
C2AB C4B C3B 116.1(5) . .
C2AB C4B C5B 121.6(5) . .
C3B C4B C5B 122.2(6) . .
N5A C5A C4A 124.9(5) . .
N5A C5A H5A 117.6 . .
C4A C5A H5A 117.6 . .
N5C C5C C4C 123.6(5) . .
N5C C5C H5C 118.2 . .
C4C C5C H5C 118.2 . .
N5D C5D C4D 122.5(5) . .
N5D C5D H5D 118.8 . .
C4D C5D H5D 118.8 . .
N5B C5B C4B 121.5(5) . .
N5B C5B H5B 119.2 . .
C4B C5B H5B 119.2 . .
O6B C6B N6B 122.4(5) . .
O6B C6B C7B 119.3(5) . .
N6B C6B C7B 118.3(5) . .
O6D C6D N6D 122.6(5) . .
O6D C6D C7D 119.1(6) . .
N6D C6D C7D 118.3(5) . .
O6C C6C N6C 124.6(6) . .
O6C C6C C7C 118.1(5) . .
N6C C6C C7C 117.4(6) . .
O6A C6A N6A 125.2(6) . .
O6A C6A C7A 116.9(5) . .
N6A C6A C7A 118.0(5) . .
C8D C7D C12D 119.0(6) . .
C8D C7D C6D 118.2(6) . .
C12D C7D C6D 122.8(6) . .
C8C C7C C12C 119.1(7) . .
C8C C7C C6C 119.7(7) . .
C12C C7C C6C 121.1(6) . .
C12B C7B C8B 118.1(6) . .
C12B C7B C6B 122.9(6) . .
C8B C7B C6B 118.9(5) . .
C12A C7A C8A 118.9(7) . .
C12A C7A C6A 121.8(6) . .
C8A C7A C6A 119.1(6) . .
C7B C8B C9B 122.6(7) . .
C7B C8B H8B 118.7 . .
C9B C8B H8B 118.7 . .
C7D C8D C9D 122.3(8) . .
C7D C8D H8D 118.8 . .
C9D C8D H8D 118.8 . .
C7C C8C C9C 120.4(8) . .
C7C C8C H8C 119.8 . .
C9C C8C H8C 119.8 . .
C9A C8A C7A 121.7(8) . .
C9A C8A H8A 119.2 . .
C7A C8A H8A 119.2 . .
C10C C9C C8C 120.5(8) . .
C10C C9C H9C 119.7 . .
C8C C9C H9C 119.7 . .
C8B C9B C10B 116.8(8) . .
C8B C9B H9B 121.6 . .
C10B C9B H9B 121.6 . .
C10D C9D C8D 119.1(8) . .
C10D C9D H9D 120.5 . .
C8D C9D H9D 120.5 . .
C8A C9A C10A 119.6(9) . .
C8A C9A H9A 120.2 . .
C10A C9A H9A 120.2 . .
C11B C10B C9B 121.8(8) . .
C11B C10B H10B 119.1 . .
C9B C10B H10B 119.1 . .
C11A C10A C9A 119.7(8) . .
C11A C10A H10A 120.1 . .
C9A C10A H10A 120.1 . .
C9C C10C C11C 118.8(8) . .
C9C C10C H10C 120.6 . .
C11C C10C H10C 120.6 . .
C9D C10D C11D 119.7(7) . .
C9D C10D H10D 120.2 . .
C11D C10D H10D 120.2 . .
C12D C11D C10D 120.5(8) . .
C12D C11D H11D 119.8 . .
C10D C11D H11D 119.8 . .
C12C C11C C10C 120.2(8) . .
C12C C11C H11C 119.9 . .
C10C C11C H11C 119.9 . .
C10B C11B C12B 120.9(8) . .
C10B C11B H11B 119.6 . .
C12B C11B H11B 119.6 . .
C10A C11A C12A 120.0(8) . .
C10A C11A H11A 120.0 . .
C12A C11A H11A 120.0 . .
C7B C12B C11B 119.6(8) . .
C7B C12B H12B 120.2 . .
C11B C12B H12B 120.2 . .
C7D C12D C11D 119.4(8) . .
C7D C12D H12D 120.3 . .
C11D C12D H12D 120.3 . .
C7A C12A C11A 120.1(8) . .
C7A C12A H12A 120.0 . .
C11A C12A H12A 120.0 . .
C11C C12C C7C 120.9(7) . .
C11C C12C H12C 119.6 . .
C7C C12C H12C 119.6 . .
O1 S1 C12 106.4(4) . .
O1 S1 C11 105.7(3) . .
C12 S1 C11 97.8(4) . .
O2 S2 C21 104.8(4) . .
O2 S2 C22 106.4(4) . .
C21 S2 C22 98.0(4) . .
S1 C11 H11G 109.5 . .
S1 C11 H11E 109.5 . .
H11G C11 H11E 109.5 . .
S1 C11 H11F 109.5 . .
H11G C11 H11F 109.5 . .
H11E C11 H11F 109.5 . .
S1 C12 H12G 109.5 . .
S1 C12 H12E 109.5 . .
H12G C12 H12E 109.5 . .
S1 C12 H12F 109.5 . .
H12G C12 H12F 109.5 . .
H12E C12 H12F 109.5 . .
S2 C21 H21A 109.5 . .
S2 C21 H21B 109.5 . .
H21A C21 H21B 109.5 . .
S2 C21 H21C 109.5 . .
H21A C21 H21C 109.5 . .
H21B C21 H21C 109.5 . .
S2 C22 H22A 109.5 . .
S2 C22 H22B 109.5 . .
H22A C22 H22B 109.5 . .
S2 C22 H22C 109.5 . .
H22A C22 H22C 109.5 . .
H22B C22 H22C 109.5 . .

loop_
_geom_bond_atom_site_label_1
_geom_bond_atom_site_label_2
_geom_bond_distance
_geom_bond_site_symmetry_2
Cu1 O3A 1.889(4) 1_455
Cu1 N5A 1.928(4) 1_455
Cu1 O6A 1.930(4) 1_455
Cu1 O6D 1.995(4) .
Cu1 N5D 2.423(5) .
Cu2 O3C 1.879(4) .
Cu2 N5C 1.924(5) .
Cu2 O6C 1.932(4) .
Cu2 O6B 1.983(4) .
Cu2 N5B 2.483(5) .
O3C C3C 1.300(6) .
O3A C3A 1.292(7) .
O3A Cu1 1.889(4) 1_655
O6B C6B 1.244(6) .
O6D C6D 1.242(7) .
O6C C6C 1.281(7) .
O6A C6A 1.293(7) .
O6A Cu1 1.930(4) 1_655
N5C C5C 1.288(7) .
N5C N6C 1.399(7) .
N5A C5A 1.289(7) .
N5A N6A 1.390(6) .
N5A Cu1 1.928(4) 1_655
N5D C5D 1.265(7) .
N5D N6D 1.405(6) .
N5B C5B 1.262(7) .
N5B N6B 1.389(6) .
N6D C6D 1.319(7) .
N6D H6D 0.8600 .
N6B C6B 1.342(7) .
N6B H6B 0.8600 .
N6C C6C 1.327(7) .
N6A C6A 1.316(7) .
C1AB C3B 1.362(8) .
C1AB C3A 1.415(8) .
C1AB H1AB 0.9300 .
C1CD C3D 1.361(8) .
C1CD C3C 1.418(8) .
C1CD H1CD 0.9300 .
C2AB C4A 1.397(8) .
C2AB C4B 1.400(8) .
C2AB H2AB 0.9300 .
C2CD C4D 1.358(8) .
C2CD C4C 1.414(7) .
C2CD H2CD 0.9300 .
C3A C4A 1.434(7) .
C3C C4C 1.433(7) .
C3D C4D 1.408(8) .
C3D H3D 0.9300 .
C3B C4B 1.408(8) .
C3B H3B 0.9300 .
C4D C5D 1.453(7) .
C4A C5A 1.419(8) .
C4C C5C 1.431(8) .
C4B C5B 1.449(8) .
C5A H5A 0.9300 .
C5C H5C 0.9300 .
C5D H5D 0.9300 .
C5B H5B 0.9300 .
C6B C7B 1.477(8) .
C6D C7D 1.485(7) .
C6C C7C 1.478(9) .
C6A C7A 1.500(9) .
C7D C8D 1.361(9) .
C7D C12D 1.380(9) .
C7C C8C 1.373(8) .
C7C C12C 1.386(9) .
C7B C12B 1.349(8) .
C7B C8B 1.357(8) .
C7A C12A 1.365(9) .
C7A C8A 1.383(9) .
C8B C9B 1.379(9) .
C8B H8B 0.9300 .
C8D C9D 1.380(9) .
C8D H8D 0.9300 .
C8C C9C 1.395(11) .
C8C H8C 0.9300 .
C8A C9A 1.342(10) .
C8A H8A 0.9300 .
C9C C10C 1.382(12) .
C9C H9C 0.9300 .
C9B C10B 1.379(12) .
C9B H9B 0.9300 .
C9D C10D 1.360(12) .
C9D H9D 0.9300 .
C9A C10A 1.385(12) .
C9A H9A 0.9300 .
C10B C11B 1.287(12) .
C10B H10B 0.9300 .
C10A C11A 1.371(11) .
C10A H10A 0.9300 .
C10C C11C 1.394(11) .
C10C H10C 0.9300 .
C10D C11D 1.391(12) .
C10D H10D 0.9300 .
C11D C12D 1.387(9) .
C11D H11D 0.9300 .
C11C C12C 1.379(10) .
C11C H11C 0.9300 .
C11B C12B 1.403(10) .
C11B H11B 0.9300 .
C11A C12A 1.380(10) .
C11A H11A 0.9300 .
C12B H12B 0.9300 .
C12D H12D 0.9300 .
C12A H12A 0.9300 .
C12C H12C 0.9300 .
S1 O1 1.497(4) .
S1 C12 1.726(9) .
S1 C11 1.768(8) .
S2 O2 1.490(5) .
S2 C21 1.703(9) .
S2 C22 1.776(7) .
C11 H11G 0.9600 .
C11 H11E 0.9600 .
C11 H11F 0.9600 .
C12 H12G 0.9600 .
C12 H12E 0.9600 .
C12 H12F 0.9600 .
C21 H21A 0.9600 .
C21 H21B 0.9600 .
C21 H21C 0.9600 .
C22 H22A 0.9600 .
C22 H22B 0.9600 .
C22 H22C 0.9600 .

loop_
_geom_hbond_atom_site_label_D
_geom_hbond_atom_site_label_H
_geom_hbond_atom_site_label_A
_geom_hbond_distance_DH
_geom_hbond_distance_HA
_geom_hbond_distance_DA
_geom_hbond_angle_DHA
_geom_hbond_site_symmetry_A
N6B H6B O1 0.86 1.95 2.781(6) 163.6 2_756
N6D H6D O2 0.86 1.98 2.808(7) 161.9 .
